data_7227762
loop_
_publ_author_name
'Huang, Guo-Zhen'
'Zou, Xin'
'Zhu, Zhi-Biao'
'Deng, Zhao-Peng'
'Huo, Li-Hua'
'Gao, Shan'

_publ_section_title
;
 Effect of ligand configurations, secondary Pb--O interactions and
 auxiliary ligands on Pb(ii)--mono/disulfonate complexes: syntheses,
 structures, and luminescence properties
;
_journal_issue 13
_journal_name_full CrystEngComm
_journal_page_first 1778
_journal_paper_doi 10.1039/C7CE00071E
_journal_volume 19
_journal_year 2017
_chemical_formula_moiety 'C24 H22 Cl2 N2 O19 Pb3 S4, 2(H2 O)'
_chemical_formula_sum 'C24 H26 Cl2 N2 O21 Pb3 S4'
_chemical_formula_weight 1499.18
_chemical_name_systematic
; 
 ? 
;
_space_group_IT_number 2
_symmetry_cell_setting triclinic
_symmetry_space_group_name_Hall '-P 1'
_symmetry_space_group_name_H-M 'P -1'
_atom_sites_solution_hydrogens geom
_atom_sites_solution_primary direct
_atom_sites_solution_secondary difmap
_audit_creation_method SHELXL-97
_audit_update_record
;
2014-06-26 deposited with the CCDC.
2017-02-27 downloaded from the CCDC.
;
_cell_angle_alpha 70.188(5)
_cell_angle_beta 83.453(5)
_cell_angle_gamma 87.315(5)
_cell_formula_units_Z 2
_cell_length_a 9.9814(5)
_cell_length_b 14.3511(8)
_cell_length_c 14.5242(8)
_cell_measurement_reflns_used 3351
_cell_measurement_temperature 295(2)
_cell_measurement_theta_max 27.50
_cell_measurement_theta_min 3.33
_cell_volume 1944.52(19)
_computing_cell_refinement
;
CrysAlis Pro (Agilent, 2013)
;
_computing_data_collection
;
CrysAlis Pro (Agilent, 2013)
;
_computing_data_reduction
;
CrysAlis Pro (Agilent, 2013)
;
_computing_molecular_graphics '(K. Brandenburg, Diamond 3.1, 2009)'
_computing_publication_material '(K. Brandenburg, Diamond 3.1, 2009)'
_computing_structure_refinement 'SHELXL-97 (Sheldrick, 1997)'
_computing_structure_solution 'SHELXS-97 (Sheldrick, 1990)'
_diffrn_ambient_temperature 295(2)
_diffrn_detector_area_resol_mean 16.1954
_diffrn_measured_fraction_theta_full 0.987
_diffrn_measured_fraction_theta_max 0.987
_diffrn_measurement_device_type 'Xcalibur, Eos'
_diffrn_measurement_method '\w scans'
_diffrn_radiation_monochromator graphite
_diffrn_radiation_source 'Enhance (Mo) X-ray Source'
_diffrn_radiation_type MoK\a
_diffrn_radiation_wavelength 0.71073
_diffrn_reflns_av_R_equivalents 0.0302
_diffrn_reflns_av_sigmaI/netI 0.0803
_diffrn_reflns_limit_h_max 7
_diffrn_reflns_limit_h_min -12
_diffrn_reflns_limit_k_max 18
_diffrn_reflns_limit_k_min -18
_diffrn_reflns_limit_l_max 18
_diffrn_reflns_limit_l_min -18
_diffrn_reflns_number 11565
_diffrn_reflns_theta_full 27.56
_diffrn_reflns_theta_max 27.56
_diffrn_reflns_theta_min 3.33
_exptl_absorpt_coefficient_mu 13.391
_exptl_absorpt_correction_T_max 0.1966
_exptl_absorpt_correction_T_min 0.1653
_exptl_absorpt_correction_type multi-scan
_exptl_absorpt_process_details
; 
CrysAlis Pro (Agilent, 2013)
Empirical absorption correction using spherical harmonics,
 implemented in SCALE3 ABSPACK scaling algorithm. 
;
_exptl_crystal_colour colorless
_exptl_crystal_density_diffrn 2.560
_exptl_crystal_density_method 'not measured'
_exptl_crystal_description prism
_exptl_crystal_F_000 1392
_exptl_crystal_size_max 0.21
_exptl_crystal_size_mid 0.19
_exptl_crystal_size_min 0.18
_refine_diff_density_max 1.960
_refine_diff_density_min -1.779
_refine_diff_density_rms 0.224
_refine_ls_extinction_method none
_refine_ls_goodness_of_fit_ref 1.025
_refine_ls_hydrogen_treatment constr
_refine_ls_matrix_type full
_refine_ls_number_parameters 511
_refine_ls_number_reflns 8869
_refine_ls_number_restraints 0
_refine_ls_restrained_S_all 1.025
_refine_ls_R_factor_all 0.0731
_refine_ls_R_factor_gt 0.0485
_refine_ls_shift/su_max 0.001
_refine_ls_shift/su_mean 0.000
_refine_ls_structure_factor_coef Fsqd
_refine_ls_weighting_details 'calc w=1/[\s^2^(Fo^2^)+(0.0375P)^2^+0.0000P] where P=(Fo^2^+2Fc^2^)/3'
_refine_ls_weighting_scheme calc
_refine_ls_wR_factor_gt 0.0984
_refine_ls_wR_factor_ref 0.1100
_reflns_number_gt 6653
_reflns_number_total 8869
_reflns_threshold_expression >2sigma(I)
_cod_data_source_file c7ce00071e2.cif
_cod_data_source_block complex7
_cod_depositor_comments 'Adding full bibliography for 7227757--7227764.cif.'
_cod_original_cell_volume 1944.53(19)
_cod_database_code 7227762

loop_
_symmetry_equiv_pos_as_xyz
'x, y, z'
'-x, -y, -z'

loop_
_atom_site_label
_atom_site_type_symbol
_atom_site_fract_x
_atom_site_fract_y
_atom_site_fract_z
_atom_site_U_iso_or_equiv
_atom_site_adp_type
_atom_site_occupancy
_atom_site_symmetry_multiplicity
_atom_site_calc_flag
_atom_site_refinement_flags
Pb1 Pb 0.86860(4) 0.13034(3) 0.44746(3) 0.03234(11) Uani 1 1 d .
Pb2 Pb 0.47358(3) 0.17419(3) 0.49975(2) 0.02518(10) Uani 1 1 d .
Pb3 Pb 0.22577(4) 0.54057(3) 0.27566(3) 0.04463(13) Uani 1 1 d .
Cl1 Cl 0.5364(3) 0.2875(2) -0.03740(18) 0.0488(7) Uani 1 1 d .
Cl2 Cl 0.6750(3) -0.0408(2) 1.00062(18) 0.0537(8) Uani 1 1 d .
S1 S 0.7181(3) 0.02498(19) 0.2889(2) 0.0396(6) Uani 1 1 d .
S2 S 0.5383(3) 0.39566(18) 0.28378(18) 0.0325(6) Uani 1 1 d .
S3 S 0.7727(3) -0.09726(19) 0.64863(19) 0.0334(6) Uani 1 1 d .
S4 S 0.6310(3) 0.27096(18) 0.66764(17) 0.0330(6) Uani 1 1 d .
O1W O 0.9961(7) 0.1379(6) 0.5972(5) 0.0468(19) Uani 1 1 d .
H1W1 H 1.0096 0.1982 0.5907 0.070 Uiso 1 1 d R
H1W2 H 1.0719 0.1077 0.5970 0.070 Uiso 1 1 d R
O1 O 0.6232(10) -0.0185(8) 0.3704(9) 0.122(5) Uani 1 1 d .
O2W O 0.8568(7) 0.3244(6) 0.4301(6) 0.050(2) Uani 1 1 d .
H2W1 H 0.7981 0.3547 0.3922 0.075 Uiso 1 1 d R
H2W2 H 0.8274 0.3206 0.4886 0.075 Uiso 1 1 d R
O2 O 0.7374(13) -0.0246(7) 0.2178(8) 0.115(5) Uani 1 1 d .
O3 O 0.8463(8) 0.0396(6) 0.3189(6) 0.058(2) Uani 1 1 d .
O3W O -0.0222(12) 0.5337(10) 0.3308(15) 0.246(12) Uani 1 1 d .
H3W1 H -0.0572 0.4769 0.3594 0.369 Uiso 1 1 d R
H3W2 H -0.0649 0.5748 0.3540 0.369 Uiso 1 1 d R
O4 O 0.4707(8) 0.4760(5) 0.2159(5) 0.0448(19) Uani 1 1 d .
O4W O 0.1405(12) 0.3561(7) 0.3301(8) 0.113(4) Uani 1 1 d .
H4W1 H 0.1470 0.3060 0.3111 0.170 Uiso 1 1 d R
H4W2 H 0.1596 0.3376 0.3893 0.170 Uiso 1 1 d R
O5 O 0.6641(7) 0.4237(6) 0.3052(5) 0.048(2) Uani 1 1 d .
O5W O 0.7098(14) -0.2187(10) 0.2388(12) 0.180(8) Uani 1 1 d G
H5W1 H 0.6412 -0.2314 0.2813 0.271 Uiso 1 1 d R
H5W2 H 0.7351 -0.1597 0.2273 0.271 Uiso 1 1 d R
O6 O 0.4490(7) 0.3486(5) 0.3727(5) 0.0417(18) Uani 1 1 d .
O6W O 0.2211(10) 0.2613(9) 0.5600(10) 0.122(5) Uani 1 1 d .
H6W1 H 0.2555 0.2349 0.6139 0.184 Uiso 1 1 d R
H6W2 H 0.1719 0.3096 0.5651 0.184 Uiso 1 1 d R
O7 O 0.6559(6) 0.1943(5) 0.3708(4) 0.0336(16) Uani 1 1 d .
O7W O 0.7762(18) 0.6219(16) 0.2183(16) 0.244(10) Uani 1 1 d G
H7W1 H 0.7554 0.6183 0.2778 0.365 Uiso 1 1 d R
H7W2 H 0.7233 0.5859 0.2032 0.365 Uiso 1 1 d R
O8 O 0.6536(7) -0.1181(7) 0.6148(6) 0.060(2) Uani 1 1 d .
O9 O 0.8328(9) -0.1838(6) 0.7138(6) 0.063(2) Uani 1 1 d .
O10 O 0.8730(6) -0.0435(5) 0.5691(5) 0.0386(17) Uani 1 1 d .
O11 O 0.7616(8) 0.3116(6) 0.6202(5) 0.050(2) Uani 1 1 d .
O12 O 0.5840(8) 0.3090(5) 0.7456(5) 0.0469(19) Uani 1 1 d .
O13 O 0.5318(8) 0.2832(6) 0.5998(6) 0.053(2) Uani 1 1 d .
O14 O 0.6883(6) 0.1178(5) 0.5700(4) 0.0295(15) Uani 1 1 d .
N1 N 0.1874(9) 0.5245(8) 0.1147(8) 0.052(3) Uani 1 1 d .
N2 N 0.1096(9) 0.6907(8) 0.1628(8) 0.054(3) Uani 1 1 d .
C1 C 0.6501(9) 0.1429(7) 0.2305(7) 0.028(2) Uani 1 1 d .
C2 C 0.6212(9) 0.1662(7) 0.1325(7) 0.030(2) Uani 1 1 d .
H2A H 0.6372 0.1200 0.1003 0.055 Uiso 1 1 calc R
C3 C 0.5692(9) 0.2581(7) 0.0851(6) 0.030(2) Uani 1 1 d .
C4 C 0.5458(9) 0.3282(7) 0.1292(6) 0.027(2) Uani 1 1 d .
H4A H 0.5119 0.3903 0.0951 0.052 Uiso 1 1 calc R
C5 C 0.5735(8) 0.3053(6) 0.2257(6) 0.0235(19) Uani 1 1 d .
C6 C 0.6287(8) 0.2127(7) 0.2794(6) 0.026(2) Uani 1 1 d .
C7 C 0.7243(8) -0.0180(7) 0.7159(6) 0.0229(19) Uani 1 1 d .
C8 C 0.6921(8) 0.0822(7) 0.6673(6) 0.024(2) Uani 1 1 d .
C9 C 0.6587(9) 0.1431(7) 0.7245(7) 0.028(2) Uani 1 1 d .
C10 C 0.6516(9) 0.1047(7) 0.8261(6) 0.028(2) Uani 1 1 d .
H10A H 0.6266 0.1454 0.8633 0.054 Uiso 1 1 calc R
C11 C 0.6814(10) 0.0062(8) 0.8722(6) 0.033(2) Uani 1 1 d .
C12 C 0.7184(9) -0.0566(7) 0.8197(7) 0.029(2) Uani 1 1 d .
H12A H 0.7389 -0.1228 0.8517 0.055 Uiso 1 1 calc R
C13 C 0.2244(12) 0.4476(12) 0.0910(11) 0.067(4) Uani 1 1 d .
H13A H 0.2598 0.3937 0.1384 0.090 Uiso 1 1 calc R
C14 C 0.2145(14) 0.4405(17) -0.0020(14) 0.096(6) Uani 1 1 d .
H14A H 0.2395 0.3824 -0.0145 0.125 Uiso 1 1 calc R
C15 C 0.1688(16) 0.5183(18) -0.0723(14) 0.094(6) Uani 1 1 d .
H15A H 0.1652 0.5158 -0.1351 0.122 Uiso 1 1 calc R
C16 C 0.1271(13) 0.6022(17) -0.0511(12) 0.088(6) Uani 1 1 d .
C17 C 0.1394(12) 0.6053(13) 0.0448(9) 0.064(4) Uani 1 1 d .
C18 C 0.0731(17) 0.6881(18) -0.1214(12) 0.102(7) Uani 1 1 d .
H18A H 0.0620 0.6871 -0.1838 0.132 Uiso 1 1 calc R
C19 C 0.0389(17) 0.7689(17) -0.0987(16) 0.110(8) Uani 1 1 d .
H19A H 0.0091 0.8238 -0.1480 0.142 Uiso 1 1 calc R
C20 C 0.0448(14) 0.7777(15) -0.0003(13) 0.092(6) Uani 1 1 d .
C21 C 0.0999(11) 0.6899(11) 0.0713(11) 0.063(4) Uani 1 1 d .
C22 C 0.0044(17) 0.8573(13) 0.0303(17) 0.106(8) Uani 1 1 d .
H22A H -0.0283 0.9148 -0.0140 0.138 Uiso 1 1 calc R
C23 C 0.0127(15) 0.8512(11) 0.1257(16) 0.096(6) Uani 1 1 d .
H23A H -0.0204 0.9022 0.1481 0.126 Uiso 1 1 calc R
C24 C 0.0701(13) 0.7694(10) 0.1872(12) 0.071(4) Uani 1 1 d .
H24A H 0.0825 0.7686 0.2499 0.105 Uiso 1 1 calc R

loop_
_atom_site_aniso_label
_atom_site_aniso_U_11
_atom_site_aniso_U_22
_atom_site_aniso_U_33
_atom_site_aniso_U_23
_atom_site_aniso_U_13
_atom_site_aniso_U_12
Pb1 0.0300(2) 0.0372(2) 0.0301(2) -0.01214(17) -0.00430(15) 0.00739(16)
Pb2 0.02881(19) 0.0236(2) 0.02348(18) -0.00731(14) -0.00519(14) -0.00174(14)
Pb3 0.0505(3) 0.0300(2) 0.0513(3) -0.01277(19) 0.0001(2) 0.00087(19)
Cl1 0.0705(19) 0.0518(18) 0.0280(13) -0.0157(12) -0.0205(13) 0.0147(15)
Cl2 0.077(2) 0.0549(19) 0.0211(13) -0.0037(12) -0.0040(13) 0.0128(16)
S1 0.0497(16) 0.0224(14) 0.0427(15) -0.0024(11) -0.0178(13) 0.0058(12)
S2 0.0451(15) 0.0242(14) 0.0266(12) -0.0076(10) -0.0039(11) 0.0070(11)
S3 0.0403(14) 0.0303(15) 0.0357(14) -0.0180(11) -0.0080(11) 0.0033(11)
S4 0.0546(16) 0.0209(13) 0.0267(12) -0.0103(10) -0.0101(11) 0.0004(11)
O1W 0.044(4) 0.045(5) 0.058(5) -0.025(4) -0.014(4) 0.008(4)
O1 0.089(7) 0.065(8) 0.133(10) 0.057(7) 0.027(7) 0.012(6)
O2W 0.048(4) 0.047(5) 0.048(5) -0.005(4) -0.007(4) -0.012(4)
O2 0.208(12) 0.058(7) 0.125(9) -0.073(7) -0.105(9) 0.075(8)
O3 0.058(5) 0.044(5) 0.082(6) -0.025(5) -0.041(5) 0.018(4)
O3W 0.099(10) 0.101(12) 0.41(3) 0.034(15) 0.128(14) 0.005(9)
O4 0.074(5) 0.018(4) 0.040(4) -0.007(3) -0.013(4) 0.021(4)
O4W 0.199(12) 0.036(6) 0.104(9) -0.025(6) 0.005(8) -0.030(7)
O5 0.058(5) 0.044(5) 0.049(5) -0.021(4) -0.016(4) -0.004(4)
O5W 0.161(13) 0.077(10) 0.246(19) -0.008(11) 0.069(13) 0.000(9)
O6 0.056(4) 0.033(4) 0.031(4) -0.009(3) 0.006(3) 0.009(3)
O6W 0.086(8) 0.097(10) 0.173(13) -0.035(9) 0.006(8) -0.018(7)
O7 0.033(4) 0.048(5) 0.022(3) -0.015(3) -0.011(3) 0.021(3)
O7W 0.24(2) 0.23(2) 0.29(3) -0.13(2) 0.030(18) -0.134(18)
O8 0.053(5) 0.087(7) 0.063(6) -0.054(5) -0.007(4) -0.017(5)
O9 0.103(7) 0.030(5) 0.059(5) -0.016(4) -0.021(5) 0.015(5)
O10 0.035(4) 0.036(4) 0.043(4) -0.014(3) 0.001(3) 0.007(3)
O11 0.069(5) 0.036(5) 0.044(4) -0.015(4) 0.013(4) -0.018(4)
O12 0.086(6) 0.027(4) 0.032(4) -0.015(3) -0.010(4) 0.008(4)
O13 0.073(5) 0.038(5) 0.062(5) -0.028(4) -0.042(4) 0.027(4)
O14 0.028(3) 0.034(4) 0.026(3) -0.012(3) -0.003(3) 0.007(3)
N1 0.039(5) 0.062(7) 0.064(7) -0.032(6) -0.005(5) 0.002(5)
N2 0.033(5) 0.055(7) 0.067(7) -0.012(6) -0.006(5) -0.003(5)
C1 0.025(5) 0.021(5) 0.036(5) -0.008(4) -0.002(4) 0.002(4)
C2 0.036(5) 0.029(6) 0.028(5) -0.014(4) -0.007(4) 0.001(4)
C3 0.040(6) 0.028(6) 0.016(4) -0.001(4) -0.003(4) 0.004(4)
C4 0.032(5) 0.029(6) 0.021(5) -0.008(4) -0.007(4) 0.002(4)
C5 0.021(4) 0.018(5) 0.029(5) -0.006(4) 0.000(4) 0.004(4)
C6 0.024(5) 0.030(6) 0.020(4) -0.007(4) 0.004(4) 0.008(4)
C7 0.028(5) 0.020(5) 0.021(4) -0.004(4) -0.008(4) -0.004(4)
C8 0.020(4) 0.032(6) 0.019(4) -0.005(4) -0.007(4) 0.005(4)
C9 0.029(5) 0.031(6) 0.026(5) -0.012(4) -0.006(4) 0.002(4)
C10 0.037(5) 0.033(6) 0.017(4) -0.011(4) -0.004(4) 0.007(4)
C11 0.042(6) 0.036(6) 0.018(5) -0.005(4) -0.005(4) 0.000(5)
C12 0.030(5) 0.025(5) 0.031(5) -0.008(4) -0.008(4) 0.006(4)
C13 0.046(7) 0.089(12) 0.080(10) -0.046(9) -0.012(7) 0.000(7)
C14 0.045(9) 0.16(2) 0.092(13) -0.058(14) 0.017(9) -0.025(11)
C15 0.060(11) 0.15(2) 0.074(12) -0.050(13) 0.021(9) -0.046(12)
C16 0.030(7) 0.138(18) 0.074(12) -0.006(12) 0.001(7) -0.035(9)
C17 0.040(7) 0.099(13) 0.040(7) -0.004(8) 0.003(6) -0.032(8)
C18 0.063(11) 0.16(2) 0.050(10) 0.019(13) -0.008(8) -0.043(13)
C19 0.063(11) 0.114(18) 0.101(17) 0.042(13) -0.024(11) -0.041(12)
C20 0.045(8) 0.102(15) 0.080(12) 0.039(10) -0.022(8) -0.024(9)
C21 0.023(6) 0.058(10) 0.085(11) 0.005(8) 0.003(6) -0.012(6)
C22 0.067(11) 0.055(12) 0.147(19) 0.035(12) -0.033(12) 0.010(9)
C23 0.061(10) 0.042(10) 0.156(18) 0.007(11) -0.023(11) 0.011(7)
C24 0.055(8) 0.050(9) 0.103(12) -0.020(8) -0.014(8) 0.020(7)

loop_
_atom_type_symbol
_atom_type_description
_atom_type_scat_dispersion_real
_atom_type_scat_dispersion_imag
_atom_type_scat_source
C C 0.0033 0.0016 'International Tables Vol C Tables 4.2.6.8 and 6.1.1.4'
H H 0.0000 0.0000 'International Tables Vol C Tables 4.2.6.8 and 6.1.1.4'
N N 0.0061 0.0033 'International Tables Vol C Tables 4.2.6.8 and 6.1.1.4'
O O 0.0106 0.0060 'International Tables Vol C Tables 4.2.6.8 and 6.1.1.4'
S S 0.1246 0.1234 'International Tables Vol C Tables 4.2.6.8 and 6.1.1.4'
Pb Pb -3.3944 10.1111 'International Tables Vol C Tables 4.2.6.8 and 6.1.1.4'
Cl Cl 0.1484 0.1585 'International Tables Vol C Tables 4.2.6.8 and 6.1.1.4'

loop_
_geom_angle_atom_site_label_1
_geom_angle_atom_site_label_2
_geom_angle_atom_site_label_3
_geom_angle
_geom_angle_site_symmetry_1
_geom_angle_site_symmetry_3
O14 Pb1 O7 69.8(2) . .
O14 Pb1 O10 72.8(2) . .
O7 Pb1 O10 118.8(2) . .
O14 Pb1 O3 117.9(2) . .
O7 Pb1 O3 73.6(2) . .
O10 Pb1 O3 83.9(2) . .
O14 Pb1 O1W 78.2(2) . .
O7 Pb1 O1W 138.8(2) . .
O10 Pb1 O1W 73.0(2) . .
O3 Pb1 O1W 146.7(2) . .
O14 Pb1 O2W 83.2(2) . .
O7 Pb1 O2W 75.0(2) . .
O10 Pb1 O2W 143.9(2) . .
O3 Pb1 O2W 131.8(2) . .
O1W Pb1 O2W 76.1(2) . .
O7 Pb2 O14 69.44(19) . .
O7 Pb2 O1 130.2(3) . 2_656
O14 Pb2 O1 85.1(3) . 2_656
O7 Pb2 O8 82.9(2) . 2_656
O14 Pb2 O8 131.6(2) . 2_656
O1 Pb2 O8 83.7(4) 2_656 2_656
O7 Pb2 O6 72.8(2) . .
O14 Pb2 O6 121.1(2) . .
O1 Pb2 O6 152.2(3) 2_656 .
O8 Pb2 O6 84.5(3) 2_656 .
O7 Pb2 O13 106.2(2) . .
O14 Pb2 O13 70.2(2) . .
O1 Pb2 O13 103.9(4) 2_656 .
O8 Pb2 O13 158.0(3) 2_656 .
O6 Pb2 O13 79.4(2) . .
N1 Pb3 O3W 92.1(6) . .
N1 Pb3 N2 66.3(4) . .
O3W Pb3 N2 70.8(4) . .
N1 Pb3 O4W 78.0(4) . .
O3W Pb3 O4W 70.0(4) . .
N2 Pb3 O4W 124.9(3) . .
N1 Pb3 O4 77.4(3) . .
O3W Pb3 O4 157.3(4) . .
N2 Pb3 O4 121.0(3) . .
O4W Pb3 O4 88.0(3) . .
O1 S1 O2 115.4(8) . .
O1 S1 O3 111.8(7) . .
O2 S1 O3 110.1(6) . .
O1 S1 C1 104.4(5) . .
O2 S1 C1 107.3(5) . .
O3 S1 C1 107.3(5) . .
O5 S2 O4 113.3(5) . .
O5 S2 O6 112.2(4) . .
O4 S2 O6 110.8(4) . .
O5 S2 C5 107.7(4) . .
O4 S2 C5 106.2(4) . .
O6 S2 C5 106.2(4) . .
O8 S3 O9 113.1(6) . .
O8 S3 O10 113.3(5) . .
O9 S3 O10 110.2(5) . .
O8 S3 C7 106.3(4) . .
O9 S3 C7 107.3(4) . .
O10 S3 C7 106.1(4) . .
O13 S4 O12 111.9(5) . .
O13 S4 O11 113.4(5) . .
O12 S4 O11 111.1(5) . .
O13 S4 C9 108.0(4) . .
O12 S4 C9 106.2(4) . .
O11 S4 C9 105.7(4) . .
Pb1 O1W H1W1 109.5 . .
Pb1 O1W H1W2 109.3 . .
H1W1 O1W H1W2 109.3 . .
S1 O1 Pb2 148.4(7) . 2_656
Pb1 O2W H2W1 110.5 . .
Pb1 O2W H2W2 100.9 . .
H2W1 O2W H2W2 108.4 . .
S1 O3 Pb1 122.6(5) . .
Pb3 O3W H3W1 117.6 . .
Pb3 O3W H3W2 124.7 . .
H3W1 O3W H3W2 108.5 . .
S2 O4 Pb3 119.7(4) . .
Pb3 O4W H4W1 140.6 . .
Pb3 O4W H4W2 97.6 . .
H4W1 O4W H4W2 108.2 . .
H5W1 O5W H5W2 109.5 . .
S2 O6 Pb2 127.4(4) . .
H6W1 O6W H6W2 107.7 . .
C6 O7 Pb2 119.6(5) . .
C6 O7 Pb1 129.6(5) . .
Pb2 O7 Pb1 108.7(2) . .
H7W1 O7W H7W2 109.5 . .
S3 O8 Pb2 153.2(5) . 2_656
S3 O10 Pb1 130.7(4) . .
S4 O13 Pb2 131.4(4) . .
C8 O14 Pb1 127.4(5) . .
C8 O14 Pb2 120.5(5) . .
Pb1 O14 Pb2 112.0(2) . .
C13 N1 C17 118.5(13) . .
C13 N1 Pb3 122.9(10) . .
C17 N1 Pb3 118.1(9) . .
C24 N2 C21 120.5(13) . .
C24 N2 Pb3 123.6(10) . .
C21 N2 Pb3 115.7(9) . .
C2 C1 C6 121.0(9) . .
C2 C1 S1 118.0(7) . .
C6 C1 S1 121.0(7) . .
C3 C2 C1 119.0(9) . .
C3 C2 H2A 120.5 . .
C1 C2 H2A 120.5 . .
C4 C3 C2 122.3(9) . .
C4 C3 Cl1 118.8(7) . .
C2 C3 Cl1 118.8(7) . .
C3 C4 C5 118.8(9) . .
C3 C4 H4A 120.6 . .
C5 C4 H4A 120.6 . .
C4 C5 C6 122.4(8) . .
C4 C5 S2 118.6(7) . .
C6 C5 S2 119.1(7) . .
O7 C6 C1 123.0(8) . .
O7 C6 C5 120.6(8) . .
C1 C6 C5 116.4(8) . .
C8 C7 C12 120.8(8) . .
C8 C7 S3 120.5(6) . .
C12 C7 S3 118.6(7) . .
O14 C8 C9 120.5(8) . .
O14 C8 C7 121.4(8) . .
C9 C8 C7 118.1(8) . .
C10 C9 C8 120.9(9) . .
C10 C9 S4 118.8(7) . .
C8 C9 S4 120.3(7) . .
C11 C10 C9 120.0(9) . .
C11 C10 H10A 120.0 . .
C9 C10 H10A 120.0 . .
C10 C11 C12 121.7(9) . .
C10 C11 Cl2 119.5(8) . .
C12 C11 Cl2 118.7(8) . .
C11 C12 C7 118.4(9) . .
C11 C12 H12A 120.8 . .
C7 C12 H12A 120.8 . .
N1 C13 C14 123.7(16) . .
N1 C13 H13A 118.1 . .
C14 C13 H13A 118.1 . .
C15 C14 C13 119(2) . .
C15 C14 H14A 120.4 . .
C13 C14 H14A 120.4 . .
C14 C15 C16 119.5(19) . .
C14 C15 H15A 120.3 . .
C16 C15 H15A 120.3 . .
C15 C16 C17 118.9(18) . .
C15 C16 C18 123(2) . .
C17 C16 C18 118(2) . .
N1 C17 C21 118.2(12) . .
N1 C17 C16 120.0(16) . .
C21 C17 C16 121.8(16) . .
C19 C18 C16 121(2) . .
C19 C18 H18A 119.5 . .
C16 C18 H18A 119.5 . .
C18 C19 C20 124.6(19) . .
C18 C19 H19A 117.7 . .
C20 C19 H19A 117.7 . .
C22 C20 C21 118.0(18) . .
C22 C20 C19 128.0(18) . .
C21 C20 C19 114(2) . .
N2 C21 C17 121.0(13) . .
N2 C21 C20 118.6(16) . .
C17 C21 C20 120.4(17) . .
C23 C22 C20 120.0(16) . .
C23 C22 H22A 120.0 . .
C20 C22 H22A 120.0 . .
C24 C23 C22 118.9(18) . .
C24 C23 H23A 120.5 . .
C22 C23 H23A 120.5 . .
N2 C24 C23 123.8(17) . .
N2 C24 H24A 118.1 . .
C23 C24 H24A 118.1 . .

loop_
_geom_bond_atom_site_label_1
_geom_bond_atom_site_label_2
_geom_bond_distance
_geom_bond_site_symmetry_2
Pb1 O14 2.349(6) .
Pb1 O7 2.500(6) .
Pb1 O10 2.523(7) .
Pb1 O3 2.646(8) .
Pb1 O1W 2.677(7) .
Pb1 O2W 2.708(8) .
Pb2 O7 2.411(6) .
Pb2 O14 2.463(6) .
Pb2 O1 2.532(9) 2_656
Pb2 O8 2.552(7) 2_656
Pb2 O6 2.578(7) .
Pb2 O13 2.591(7) .
Pb3 N1 2.498(10) .
Pb3 O3W 2.509(11) .
Pb3 N2 2.545(10) .
Pb3 O4W 2.645(9) .
Pb3 O4 2.727(7) .
Cl1 C3 1.749(9) .
Cl2 C11 1.750(9) .
S1 O1 1.409(9) .
S1 O2 1.431(9) .
S1 O3 1.445(8) .
S1 C1 1.759(10) .
S2 O5 1.434(7) .
S2 O4 1.437(7) .
S2 O6 1.456(7) .
S2 C5 1.773(9) .
S3 O8 1.418(7) .
S3 O9 1.436(8) .
S3 O10 1.462(7) .
S3 C7 1.754(9) .
S4 O13 1.439(7) .
S4 O12 1.440(7) .
S4 O11 1.452(7) .
S4 C9 1.763(10) .
O1W H1W1 0.8535 .
O1W H1W2 0.8539 .
O1 Pb2 2.532(9) 2_656
O2W H2W1 0.8500 .
O2W H2W2 0.8499 .
O3W H3W1 0.8500 .
O3W H3W2 0.8499 .
O4W H4W1 0.8500 .
O4W H4W2 0.8501 .
O5W H5W1 0.8501 .
O5W H5W2 0.8501 .
O6W H6W1 0.8500 .
O6W H6W2 0.8500 .
O7 C6 1.320(10) .
O7W H7W1 0.8503 .
O7W H7W2 0.8501 .
O8 Pb2 2.552(7) 2_656
O14 C8 1.334(10) .
N1 C13 1.289(16) .
N1 C17 1.365(17) .
N2 C24 1.325(16) .
N2 C21 1.348(17) .
C1 C2 1.408(12) .
C1 C6 1.408(12) .
C2 C3 1.373(13) .
C2 H2A 0.9300 .
C3 C4 1.363(13) .
C4 C5 1.385(12) .
C4 H4A 0.9300 .
C5 C6 1.415(12) .
C7 C8 1.410(12) .
C7 C12 1.413(12) .
C8 C9 1.402(12) .
C9 C10 1.384(12) .
C10 C11 1.378(13) .
C10 H10A 0.9300 .
C11 C12 1.379(13) .
C12 H12A 0.9300 .
C13 C14 1.40(2) .
C13 H13A 0.9300 .
C14 C15 1.33(3) .
C14 H14A 0.9300 .
C15 C16 1.37(2) .
C15 H15A 0.9300 .
C16 C17 1.43(2) .
C16 C18 1.43(2) .
C17 C21 1.42(2) .
C18 C19 1.33(3) .
C18 H18A 0.9300 .
C19 C20 1.49(3) .
C19 H19A 0.9300 .
C20 C22 1.39(3) .
C20 C21 1.47(2) .
C22 C23 1.37(2) .
C22 H22A 0.9300 .
C23 C24 1.359(19) .
C23 H23A 0.9300 .
C24 H24A 0.9300 .

loop_
_geom_hbond_atom_site_label_D
_geom_hbond_atom_site_label_H
_geom_hbond_atom_site_label_A
_geom_hbond_distance_DH
_geom_hbond_distance_HA
_geom_hbond_distance_DA
_geom_hbond_angle_DHA
_geom_hbond_site_symmetry_A
O1W H1W1 O6W 0.85 2.27 2.814(13) 121.4 1_655
O1W H1W2 O3 0.85 2.22 2.899(11) 136.0 2_756
O2W H2W1 O5 0.85 1.94 2.794(10) 179.8 .
O2W H2W2 O11 0.85 1.91 2.762(10) 179.8 .
O3W H3W1 O2W 0.85 2.24 3.093(15) 177.3 1_455
O4W H4W1 O9 0.85 1.90 2.749(12) 172.2 2_656
O4W H4W2 O6W 0.85 2.48 3.328(18) 172.3 .
O5W H5W1 O13 0.85 2.26 3.101(15) 173.4 2_656
O5W H5W2 O2 0.85 1.90 2.721(17) 162.7 .
O6W H6W1 O5W 0.85 2.14 2.93(2) 155.2 2_656
O6W H6W1 O13 0.85 2.84 3.268(13) 112.8 .
O7W H7W2 O5 0.85 2.36 2.91(2) 123.4 .

loop_
_geom_torsion_atom_site_label_1
_geom_torsion_atom_site_label_2
_geom_torsion_atom_site_label_3
_geom_torsion_atom_site_label_4
_geom_torsion
_geom_torsion_site_symmetry_1
_geom_torsion_site_symmetry_4
O2 S1 O1 Pb2 42.1(18) . 2_656
O3 S1 O1 Pb2 -84.8(17) . 2_656
C1 S1 O1 Pb2 159.5(14) . 2_656
O1 S1 O3 Pb1 -51.3(8) . .
O2 S1 O3 Pb1 179.1(6) . .
C1 S1 O3 Pb1 62.6(6) . .
O14 Pb1 O3 S1 30.4(6) . .
O7 Pb1 O3 S1 -25.3(5) . .
O10 Pb1 O3 S1 97.2(6) . .
O1W Pb1 O3 S1 143.0(4) . .
O2W Pb1 O3 S1 -76.7(6) . .
O5 S2 O4 Pb3 -116.6(5) . .
O6 S2 O4 Pb3 10.5(6) . .
C5 S2 O4 Pb3 125.4(4) . .
N1 Pb3 O4 S2 -132.5(5) . .
O3W Pb3 O4 S2 -68.4(14) . .
N2 Pb3 O4 S2 175.4(5) . .
O4W Pb3 O4 S2 -54.4(5) . .
O5 S2 O6 Pb2 -72.0(6) . .
O4 S2 O6 Pb2 160.3(5) . .
C5 S2 O6 Pb2 45.4(6) . .
O7 Pb2 O6 S2 -2.4(5) . .
O14 Pb2 O6 S2 49.5(6) . .
O1 Pb2 O6 S2 -151.8(8) 2_656 .
O8 Pb2 O6 S2 -86.7(5) 2_656 .
O13 Pb2 O6 S2 108.4(5) . .
O14 Pb2 O7 C6 166.9(7) . .
O1 Pb2 O7 C6 102.7(8) 2_656 .
O8 Pb2 O7 C6 27.3(7) 2_656 .
O6 Pb2 O7 C6 -59.1(7) . .
O13 Pb2 O7 C6 -132.2(6) . .
O14 Pb2 O7 Pb1 1.9(2) . .
O1 Pb2 O7 Pb1 -62.3(5) 2_656 .
O8 Pb2 O7 Pb1 -137.7(3) 2_656 .
O6 Pb2 O7 Pb1 135.9(3) . .
O13 Pb2 O7 Pb1 62.8(3) . .
O14 Pb1 O7 C6 -165.0(8) . .
O10 Pb1 O7 C6 -109.3(8) . .
O3 Pb1 O7 C6 -36.1(8) . .
O1W Pb1 O7 C6 153.7(7) . .
O2W Pb1 O7 C6 106.8(8) . .
O14 Pb1 O7 Pb2 -2.0(2) . .
O10 Pb1 O7 Pb2 53.7(3) . .
O3 Pb1 O7 Pb2 127.0(3) . .
O1W Pb1 O7 Pb2 -43.3(5) . .
O2W Pb1 O7 Pb2 -90.2(3) . .
O9 S3 O8 Pb2 -82.9(13) . 2_656
O10 S3 O8 Pb2 43.4(14) . 2_656
C7 S3 O8 Pb2 159.6(12) . 2_656
O8 S3 O10 Pb1 67.2(7) . .
O9 S3 O10 Pb1 -164.9(5) . .
C7 S3 O10 Pb1 -49.1(6) . .
O14 Pb1 O10 S3 12.4(5) . .
O7 Pb1 O10 S3 -41.9(6) . .
O3 Pb1 O10 S3 -109.3(5) . .
O1W Pb1 O10 S3 95.0(5) . .
O2W Pb1 O10 S3 62.9(7) . .
O12 S4 O13 Pb2 -145.9(5) . .
O11 S4 O13 Pb2 87.4(7) . .
C9 S4 O13 Pb2 -29.3(7) . .
O7 Pb2 O13 S4 -72.6(7) . .
O14 Pb2 O13 S4 -12.2(6) . .
O1 Pb2 O13 S4 67.3(7) 2_656 .
O8 Pb2 O13 S4 175.4(5) 2_656 .
O6 Pb2 O13 S4 -141.0(7) . .
O7 Pb1 O14 C8 179.7(8) . .
O10 Pb1 O14 C8 49.0(7) . .
O3 Pb1 O14 C8 122.1(7) . .
O1W Pb1 O14 C8 -26.7(7) . .
O2W Pb1 O14 C8 -103.8(7) . .
O7 Pb1 O14 Pb2 2.0(2) . .
O10 Pb1 O14 Pb2 -128.7(3) . .
O3 Pb1 O14 Pb2 -55.6(3) . .
O1W Pb1 O14 Pb2 155.6(3) . .
O2W Pb1 O14 Pb2 78.5(3) . .
O7 Pb2 O14 C8 -179.9(7) . .
O1 Pb2 O14 C8 -43.6(7) 2_656 .
O8 Pb2 O14 C8 -120.6(6) 2_656 .
O6 Pb2 O14 C8 126.7(6) . .
O13 Pb2 O14 C8 63.2(6) . .
O7 Pb2 O14 Pb1 -2.1(2) . .
O1 Pb2 O14 Pb1 134.3(4) 2_656 .
O8 Pb2 O14 Pb1 57.2(4) 2_656 .
O6 Pb2 O14 Pb1 -55.5(3) . .
O13 Pb2 O14 Pb1 -119.0(3) . .
O3W Pb3 N1 C13 -112.7(10) . .
N2 Pb3 N1 C13 179.3(11) . .
O4W Pb3 N1 C13 -43.6(10) . .
O4 Pb3 N1 C13 47.0(10) . .
O3W Pb3 N1 C17 75.1(8) . .
N2 Pb3 N1 C17 7.2(8) . .
O4W Pb3 N1 C17 144.2(9) . .
O4 Pb3 N1 C17 -125.2(8) . .
N1 Pb3 N2 C24 178.7(11) . .
O3W Pb3 N2 C24 77.4(11) . .
O4W Pb3 N2 C24 124.3(10) . .
O4 Pb3 N2 C24 -124.1(10) . .
N1 Pb3 N2 C21 -6.9(7) . .
O3W Pb3 N2 C21 -108.1(9) . .
O4W Pb3 N2 C21 -61.2(9) . .
O4 Pb3 N2 C21 50.4(8) . .
O1 S1 C1 C2 -119.9(9) . .
O2 S1 C1 C2 3.0(10) . .
O3 S1 C1 C2 121.4(8) . .
O1 S1 C1 C6 61.8(10) . .
O2 S1 C1 C6 -175.3(9) . .
O3 S1 C1 C6 -57.0(9) . .
C6 C1 C2 C3 -1.1(14) . .
S1 C1 C2 C3 -179.5(7) . .
C1 C2 C3 C4 0.8(15) . .
C1 C2 C3 Cl1 178.8(7) . .
C2 C3 C4 C5 -1.1(14) . .
Cl1 C3 C4 C5 -179.2(7) . .
C3 C4 C5 C6 1.9(13) . .
C3 C4 C5 S2 -178.2(7) . .
O5 S2 C5 C4 -115.5(7) . .
O4 S2 C5 C4 6.1(8) . .
O6 S2 C5 C4 124.2(7) . .
O5 S2 C5 C6 64.5(8) . .
O4 S2 C5 C6 -173.9(7) . .
O6 S2 C5 C6 -55.9(8) . .
Pb2 O7 C6 C1 -109.1(8) . .
Pb1 O7 C6 C1 52.4(12) . .
Pb2 O7 C6 C5 69.9(10) . .
Pb1 O7 C6 C5 -128.7(7) . .
C2 C1 C6 O7 -179.2(8) . .
S1 C1 C6 O7 -0.9(13) . .
C2 C1 C6 C5 1.8(13) . .
S1 C1 C6 C5 -179.9(6) . .
C4 C5 C6 O7 178.8(8) . .
S2 C5 C6 O7 -1.1(12) . .
C4 C5 C6 C1 -2.2(13) . .
S2 C5 C6 C1 177.9(6) . .
O8 S3 C7 C8 -73.9(8) . .
O9 S3 C7 C8 164.8(7) . .
O10 S3 C7 C8 47.0(8) . .
O8 S3 C7 C12 105.9(8) . .
O9 S3 C7 C12 -15.3(9) . .
O10 S3 C7 C12 -133.1(7) . .
Pb1 O14 C8 C9 118.4(8) . .
Pb2 O14 C8 C9 -64.1(10) . .
Pb1 O14 C8 C7 -64.0(11) . .
Pb2 O14 C8 C7 113.5(8) . .
C12 C7 C8 O14 -175.3(8) . .
S3 C7 C8 O14 4.6(12) . .
C12 C7 C8 C9 2.3(13) . .
S3 C7 C8 C9 -177.8(6) . .
O14 C8 C9 C10 174.6(8) . .
C7 C8 C9 C10 -3.1(13) . .
O14 C8 C9 S4 -7.6(12) . .
C7 C8 C9 S4 174.8(7) . .
O13 S4 C9 C10 -129.0(8) . .
O12 S4 C9 C10 -8.7(9) . .
O11 S4 C9 C10 109.3(8) . .
O13 S4 C9 C8 53.1(9) . .
O12 S4 C9 C8 173.4(7) . .
O11 S4 C9 C8 -68.5(8) . .
C8 C9 C10 C11 2.1(14) . .
S4 C9 C10 C11 -175.8(7) . .
C9 C10 C11 C12 -0.2(15) . .
C9 C10 C11 Cl2 178.8(7) . .
C10 C11 C12 C7 -0.5(14) . .
Cl2 C11 C12 C7 -179.5(7) . .
C8 C7 C12 C11 -0.6(13) . .
S3 C7 C12 C11 179.5(7) . .
C17 N1 C13 C14 -2.1(19) . .
Pb3 N1 C13 C14 -174.2(10) . .
N1 C13 C14 C15 2(2) . .
C13 C14 C15 C16 -3(2) . .
C14 C15 C16 C17 3(2) . .
C14 C15 C16 C18 -178.2(14) . .
C13 N1 C17 C21 -179.5(11) . .
Pb3 N1 C17 C21 -7.0(13) . .
C13 N1 C17 C16 2.0(17) . .
Pb3 N1 C17 C16 174.6(8) . .
C15 C16 C17 N1 -2.3(18) . .
C18 C16 C17 N1 178.5(11) . .
C15 C16 C17 C21 179.4(12) . .
C18 C16 C17 C21 0.1(18) . .
C15 C16 C18 C19 -177.4(17) . .
C17 C16 C18 C19 2(2) . .
C16 C18 C19 C20 -4(3) . .
C18 C19 C20 C22 -176.3(18) . .
C18 C19 C20 C21 3(2) . .
C24 N2 C21 C17 -178.8(11) . .
Pb3 N2 C21 C17 6.5(13) . .
C24 N2 C21 C20 -0.2(17) . .
Pb3 N2 C21 C20 -174.8(8) . .
N1 C17 C21 N2 0.2(17) . .
C16 C17 C21 N2 178.6(10) . .
N1 C17 C21 C20 -178.5(10) . .
C16 C17 C21 C20 -0.1(17) . .
C22 C20 C21 N2 -0.3(19) . .
C19 C20 C21 N2 179.8(11) . .
C22 C20 C21 C17 178.4(13) . .
C19 C20 C21 C17 -1.4(17) . .
C21 C20 C22 C23 -2(2) . .
C19 C20 C22 C23 177.7(15) . .
C20 C22 C23 C24 5(3) . .
C21 N2 C24 C23 3(2) . .
Pb3 N2 C24 C23 177.4(10) . .
C22 C23 C24 N2 -6(2) . .
